data_2209318
loop_
_publ_author_name
'Xia Bao'
'Feng-Wu Wang'
'Yi-Jun Wei'

_publ_section_title
;
 Bis{2-[(4-chlorophenylimino)methyl]phenolato}iron(II)
;
_journal_coeditor_code SJ2064
_journal_issue 6
_journal_name_full 'Acta Crystallographica Section E'
_journal_page_first m1298
_journal_page_last m1300
_journal_paper_doi 10.1107/S1600536806017247
_journal_volume 62
_journal_year 2006
_chemical_formula_iupac '[Fe (C13 H9 Cl1 N1 O1)2]'
_chemical_formula_moiety 'C26 H18 Cl2 Fe N2 O2'
_chemical_formula_sum 'C26 H18 Cl2 Fe N2 O2'
_chemical_formula_weight 517.17
_chemical_name_systematic
;
Bis{2-[(4-chlorophenylimino)methyl]phenolato}iron(II)
;
_space_group_IT_number 15
_symmetry_cell_setting monoclinic
_symmetry_space_group_name_Hall '-C 2yc'
_symmetry_space_group_name_H-M 'C 1 2/c 1'
_atom_sites_solution_hydrogens geom
_atom_sites_solution_primary direct
_atom_sites_solution_secondary difmap
_audit_creation_method SHELXL-97
_cell_angle_alpha 90.00
_cell_angle_beta 95.964(3)
_cell_angle_gamma 90.00
_cell_formula_units_Z 4
_cell_length_a 21.870(5)
_cell_length_b 8.762(2)
_cell_length_c 11.788(3)
_cell_measurement_reflns_used 953
_cell_measurement_temperature 298(2)
_cell_measurement_theta_max 25.2
_cell_measurement_theta_min 2.5
_cell_volume 2246.6(9)
_computing_cell_refinement 'SAINT (Bruker, 1998)'
_computing_data_collection 'SMART (Bruker, 1998)'
_computing_data_reduction SAINT
_computing_molecular_graphics 'SHELXTL (Sheldrick, 1997b)'
_computing_publication_material SHELXTL
_computing_structure_refinement 'SHELXL97 (Sheldrick, 1997a)'
_computing_structure_solution 'SHELXS97 (Sheldrick, 1997a)'
_diffrn_ambient_temperature 298(2)
_diffrn_measured_fraction_theta_full 0.993
_diffrn_measured_fraction_theta_max 0.993
_diffrn_measurement_device_type 'Bruker SMART CCD area-detector'
_diffrn_measurement_method \w
_diffrn_radiation_monochromator graphite
_diffrn_radiation_source 'fine-focus sealed tube'
_diffrn_radiation_type MoK\a
_diffrn_radiation_wavelength 0.71073
_diffrn_reflns_av_R_equivalents 0.0584
_diffrn_reflns_av_sigmaI/netI 0.0670
_diffrn_reflns_limit_h_max 26
_diffrn_reflns_limit_h_min -27
_diffrn_reflns_limit_k_max 10
_diffrn_reflns_limit_k_min -10
_diffrn_reflns_limit_l_max 14
_diffrn_reflns_limit_l_min -14
_diffrn_reflns_number 8075
_diffrn_reflns_theta_full 26.50
_diffrn_reflns_theta_max 26.50
_diffrn_reflns_theta_min 1.87
_diffrn_standards_number 0
_exptl_absorpt_coefficient_mu 0.937
_exptl_absorpt_correction_T_max 0.9205
_exptl_absorpt_correction_T_min 0.8495
_exptl_absorpt_correction_type multi-scan
_exptl_absorpt_process_details '(SADABS; Sheldrick, 1996)'
_exptl_crystal_colour brown
_exptl_crystal_density_diffrn 1.529
_exptl_crystal_density_method 'not measured'
_exptl_crystal_description needle
_exptl_crystal_F_000 1056
_exptl_crystal_size_max 0.18
_exptl_crystal_size_mid 0.09
_exptl_crystal_size_min 0.09
_refine_diff_density_max 0.376
_refine_diff_density_min -0.264
_refine_ls_extinction_method none
_refine_ls_goodness_of_fit_ref 1.036
_refine_ls_hydrogen_treatment constr
_refine_ls_matrix_type full
_refine_ls_number_parameters 150
_refine_ls_number_reflns 2313
_refine_ls_number_restraints 0
_refine_ls_restrained_S_all 1.036
_refine_ls_R_factor_all 0.0851
_refine_ls_R_factor_gt 0.0523
_refine_ls_shift/su_max 0.000
_refine_ls_shift/su_mean 0.000
_refine_ls_structure_factor_coef Fsqd
_refine_ls_weighting_details 'calc w=1/[\s^2^(Fo^2^)+(0.0392P)^2^+0.3814P] where P=(Fo^2^+2Fc^2^)/3'
_refine_ls_weighting_scheme calc
_refine_ls_wR_factor_gt 0.0963
_refine_ls_wR_factor_ref 0.1075
_reflns_number_gt 1589
_reflns_number_total 2313
_reflns_threshold_expression I>2\s(I)
_cod_data_source_file sj2064.cif
_cod_data_source_block I
_cod_depositor_comments
;
The following automatic conversions were performed:
'_symmetry_cell_setting' value 'Monoclinic' changed to 'monoclinic'
according to '/home/saulius/struct/CIF-dictionaries/cif_core.dic'
dictionary named 'cif_core.dic' version 2.4.1 from 2010-06-29.

Automatic conversion script
Id: cif_fix_enum 1527 2010-12-29 10:47:43Z saulius 

The following automatic conversions were performed:

'_symmetry_cell_setting' value 'Monoclinic' changed to 'monoclinic'
according to /home/saulius/struct/CIF-dictionaries/cif_core.dic
dictionary named 'cif_core.dic' version 2.4.1 from 2010-06-29.

Automatic conversion script
Id: cif_fix_values 1715 2011-07-08 13:25:40Z adriana 
;
_cod_original_cell_volume 2246.8(9)
_cod_original_sg_symbol_H-M 'C 2/c'
_cod_database_code 2209318
_cod_database_fobs_code 2209318

loop_
_symmetry_equiv_pos_as_xyz
'x, y, z'
'-x, y, -z+1/2'
'x+1/2, y+1/2, z'
'-x+1/2, y+1/2, -z+1/2'
'-x, -y, -z'
'x, -y, z-1/2'
'-x+1/2, -y+1/2, -z'
'x+1/2, -y+1/2, z-1/2'

loop_
_atom_site_type_symbol
_atom_site_label
_atom_site_fract_x
_atom_site_fract_y
_atom_site_fract_z
_atom_site_U_iso_or_equiv
_atom_site_adp_type
_atom_site_calc_flag
_atom_site_refinement_flags
_atom_site_occupancy
Fe Fe1 0.0000 0.01709(7) 0.7500 0.0408(2) Uani d S 1
Cl Cl1 -0.15534(5) 0.56807(11) 0.39168(9) 0.0766(4) Uani d . 1
O O1 0.07521(9) -0.0872(3) 0.78785(18) 0.0535(6) Uani d . 1
N N1 0.02530(11) 0.1303(3) 0.6155(2) 0.0402(6) Uani d . 1
C C1 0.12393(14) -0.0042(4) 0.6253(3) 0.0449(8) Uani d . 1
C C2 0.12186(14) -0.0897(4) 0.7262(3) 0.0438(8) Uani d . 1
C C3 0.17180(15) -0.1847(4) 0.7610(3) 0.0536(9) Uani d . 1
H H3 0.1712 -0.2417 0.8275 0.064 Uiso calc R 1
C C4 0.22144(16) -0.1959(5) 0.6998(3) 0.0637(11) Uani d . 1
H H4 0.2540 -0.2598 0.7252 0.076 Uiso calc R 1
C C5 0.22357(17) -0.1133(5) 0.6011(4) 0.0717(12) Uani d . 1
H H5 0.2574 -0.1219 0.5598 0.086 Uiso calc R 1
C C6 0.17623(15) -0.0187(4) 0.5637(3) 0.0613(10) Uani d . 1
H H6 0.1781 0.0371 0.4970 0.074 Uiso calc R 1
C C7 0.07757(14) 0.0979(4) 0.5764(3) 0.0460(8) Uani d . 1
H H7 0.0854 0.1468 0.5095 0.055 Uiso calc R 1
C C8 -0.01572(13) 0.2392(4) 0.5574(3) 0.0412(8) Uani d . 1
C C9 -0.01230(15) 0.2894(4) 0.4467(3) 0.0470(8) Uani d . 1
H H9 0.0190 0.2539 0.4060 0.056 Uiso calc R 1
C C10 -0.05462(17) 0.3907(4) 0.3965(3) 0.0538(9) Uani d . 1
H H10 -0.0522 0.4234 0.3221 0.065 Uiso calc R 1
C C11 -0.10065(16) 0.4436(4) 0.4573(3) 0.0515(9) Uani d . 1
C C12 -0.10401(15) 0.4003(4) 0.5679(3) 0.0568(9) Uani d . 1
H H12 -0.1344 0.4397 0.6091 0.068 Uiso calc R 1
C C13 -0.06166(14) 0.2975(4) 0.6174(3) 0.0510(9) Uani d . 1
H H13 -0.0639 0.2668 0.6924 0.061 Uiso calc R 1

loop_
_atom_site_aniso_label
_atom_site_aniso_U_11
_atom_site_aniso_U_22
_atom_site_aniso_U_33
_atom_site_aniso_U_12
_atom_site_aniso_U_13
_atom_site_aniso_U_23
Fe1 0.0367(4) 0.0524(4) 0.0348(4) 0.000 0.0112(3) 0.000
Cl1 0.0751(7) 0.0658(7) 0.0841(8) 0.0062(5) -0.0142(6) 0.0165(5)
O1 0.0432(13) 0.0749(16) 0.0449(14) 0.0088(12) 0.0164(11) 0.0038(12)
N1 0.0351(15) 0.0537(17) 0.0324(14) -0.0057(12) 0.0058(12) -0.0046(12)
C1 0.0331(17) 0.061(2) 0.0416(19) -0.0063(16) 0.0060(14) -0.0106(17)
C2 0.0388(19) 0.055(2) 0.0377(19) -0.0025(16) 0.0041(16) -0.0116(16)
C3 0.044(2) 0.063(2) 0.053(2) 0.0037(17) 0.0013(17) -0.0089(18)
C4 0.039(2) 0.078(3) 0.072(3) 0.0048(19) -0.001(2) -0.022(2)
C5 0.040(2) 0.100(3) 0.077(3) -0.008(2) 0.019(2) -0.024(3)
C6 0.044(2) 0.081(3) 0.061(2) -0.010(2) 0.0144(18) -0.006(2)
C7 0.044(2) 0.058(2) 0.0359(18) -0.0117(17) 0.0068(16) -0.0037(16)
C8 0.0365(18) 0.0489(19) 0.0383(18) -0.0103(15) 0.0039(15) -0.0018(15)
C9 0.054(2) 0.055(2) 0.0324(18) -0.0087(17) 0.0043(16) -0.0034(16)
C10 0.068(2) 0.056(2) 0.0364(19) -0.012(2) -0.0009(18) 0.0018(17)
C11 0.052(2) 0.047(2) 0.053(2) -0.0088(16) -0.0058(18) 0.0044(17)
C12 0.041(2) 0.071(2) 0.059(2) -0.0002(18) 0.0120(18) 0.008(2)
C13 0.0409(19) 0.070(2) 0.043(2) 0.0012(17) 0.0043(16) 0.0117(18)

loop_
_atom_type_symbol
_atom_type_description
_atom_type_scat_dispersion_real
_atom_type_scat_dispersion_imag
_atom_type_scat_source
C C 0.0033 0.0016 'International Tables Vol C Tables 4.2.6.8 and 6.1.1.4'
H H 0.0000 0.0000 'International Tables Vol C Tables 4.2.6.8 and 6.1.1.4'
N N 0.0061 0.0033 'International Tables Vol C Tables 4.2.6.8 and 6.1.1.4'
O O 0.0106 0.0060 'International Tables Vol C Tables 4.2.6.8 and 6.1.1.4'
Cl Cl 0.1484 0.1585 'International Tables Vol C Tables 4.2.6.8 and 6.1.1.4'
Fe Fe 0.3463 0.8444 'International Tables Vol C Tables 4.2.6.8 and 6.1.1.4'

loop_
_geom_angle_atom_site_label_1
_geom_angle_atom_site_label_2
_geom_angle_atom_site_label_3
_geom_angle_site_symmetry_1
_geom_angle_site_symmetry_3
_geom_angle
_geom_angle_publ_flag
O1 Fe1 O1 2_556 . 122.30(14) y
O1 Fe1 N1 2_556 2_556 96.97(10) ?
O1 Fe1 N1 . 2_556 111.00(9) y
O1 Fe1 N1 2_556 . 111.00(9) ?
O1 Fe1 N1 . . 96.97(10) y
N1 Fe1 N1 2_556 . 120.39(15) y
C2 O1 Fe1 . . 125.7(2) ?
C7 N1 C8 . . 120.2(3) ?
C7 N1 Fe1 . . 119.8(2) ?
C8 N1 Fe1 . . 119.93(19) ?
C2 C1 C6 . . 118.8(3) ?
C2 C1 C7 . . 126.1(3) ?
C6 C1 C7 . . 115.1(3) ?
O1 C2 C3 . . 118.4(3) ?
O1 C2 C1 . . 123.6(3) ?
C3 C2 C1 . . 118.1(3) ?
C4 C3 C2 . . 121.7(4) ?
C4 C3 H3 . . 119.1 ?
C2 C3 H3 . . 119.1 ?
C3 C4 C5 . . 120.5(4) ?
C3 C4 H4 . . 119.8 ?
C5 C4 H4 . . 119.8 ?
C6 C5 C4 . . 120.2(4) ?
C6 C5 H5 . . 119.9 ?
C4 C5 H5 . . 119.9 ?
C5 C6 C1 . . 120.8(4) ?
C5 C6 H6 . . 119.6 ?
C1 C6 H6 . . 119.6 ?
N1 C7 C1 . . 127.2(3) ?
N1 C7 H7 . . 116.4 ?
C1 C7 H7 . . 116.4 ?
C13 C8 C9 . . 118.5(3) ?
C13 C8 N1 . . 116.9(3) ?
C9 C8 N1 . . 124.7(3) ?
C10 C9 C8 . . 120.8(3) ?
C10 C9 H9 . . 119.6 ?
C8 C9 H9 . . 119.6 ?
C9 C10 C11 . . 119.4(3) ?
C9 C10 H10 . . 120.3 ?
C11 C10 H10 . . 120.3 ?
C12 C11 C10 . . 121.2(3) ?
C12 C11 Cl1 . . 119.7(3) ?
C10 C11 Cl1 . . 119.1(3) ?
C11 C12 C13 . . 119.0(3) ?
C11 C12 H12 . . 120.5 ?
C13 C12 H12 . . 120.5 ?
C12 C13 C8 . . 121.1(3) ?
C12 C13 H13 . . 119.5 ?
C8 C13 H13 . . 119.5 ?

loop_
_geom_bond_atom_site_label_1
_geom_bond_atom_site_label_2
_geom_bond_site_symmetry_2
_geom_bond_distance
_geom_bond_publ_flag
Fe1 O1 2_556 1.894(2) ?
Fe1 O1 . 1.894(2) y
Fe1 N1 2_556 1.996(3) ?
Fe1 N1 . 1.996(3) y
Cl1 C11 . 1.740(3) ?
O1 C2 . 1.313(3) ?
N1 C7 . 1.307(4) ?
N1 C8 . 1.434(4) ?
C1 C2 . 1.411(4) ?
C1 C6 . 1.423(4) ?
C1 C7 . 1.428(4) ?
C2 C3 . 1.400(4) ?
C3 C4 . 1.368(5) ?
C3 H3 . 0.9300 ?
C4 C5 . 1.375(5) ?
C4 H4 . 0.9300 ?
C5 C6 . 1.364(5) ?
C5 H5 . 0.9300 ?
C6 H6 . 0.9300 ?
C7 H7 . 0.9300 ?
C8 C13 . 1.385(4) ?
C8 C9 . 1.386(4) ?
C9 C10 . 1.372(4) ?
C9 H9 . 0.9300 ?
C10 C11 . 1.375(5) ?
C10 H10 . 0.9300 ?
C11 C12 . 1.367(5) ?
C12 C13 . 1.378(4) ?
C12 H12 . 0.9300 ?
C13 H13 . 0.9300 ?

loop_
_geom_hbond_atom_site_label_D
_geom_hbond_atom_site_label_H
_geom_hbond_atom_site_label_A
_geom_hbond_site_symmetry_A
_geom_hbond_distance_DH
_geom_hbond_distance_HA
_geom_hbond_distance_DA
_geom_hbond_angle_DHA
C9 H9 O1 6_555 0.93 2.44 3.324(3) 160
C13 H13 N1 2_556 0.93 2.62 3.488(3) 155
